data_7232363
loop_
_publ_author_name
'Du, Xuan-Xuan'
'Zi, Quan-Xing'
'Wu, Yu-Meng'
'Jin, Yi'
'Lin, Jun'
'Yan, Sheng-Jiao'

_publ_section_title
;
 An environmentally benign multi-component reaction: regioselective
 synthesis of fluorinated 2-aminopyridines using diverse properties of the
 nitro group
;
_journal_issue 6
_journal_name_full 'Green Chemistry'
_journal_page_first 1505
_journal_paper_doi 10.1039/C8GC03698E
_journal_volume 21
_journal_year 2019
_chemical_formula_sum 'C21 H14 F5 N3 O4'
_chemical_formula_weight 467.35
_space_group_crystal_system triclinic
_space_group_IT_number 2
_space_group_name_Hall '-P 1'
_space_group_name_H-M_alt 'P -1'
_symmetry_space_group_name_Hall '-P 1'
_symmetry_space_group_name_H-M 'P -1'
_atom_sites_solution_hydrogens geom
_audit_creation_method SHELXL-2014
_audit_update_record
;
2018-05-31 deposited with the CCDC.    2019-02-14 downloaded from the CCDC.
;
_cell_angle_alpha 78.884(2)
_cell_angle_beta 77.335(2)
_cell_angle_gamma 63.875(2)
_cell_formula_units_Z 2
_cell_length_a 8.2387(14)
_cell_length_b 9.1226(15)
_cell_length_c 15.647(3)
_cell_measurement_reflns_used 3188
_cell_measurement_temperature 293(2)
_cell_measurement_theta_max 25.0
_cell_measurement_theta_min 2.0
_cell_volume 1023.9(3)
_computing_cell_refinement 'Bruker SMART'
_computing_data_collection 'Bruker SMART'
_computing_data_reduction 'Bruker SAINT'
_computing_molecular_graphics 'SHELXL-2014 (Sheldrick, 2014)'
_computing_publication_material 'SHELXL-2014 (Sheldrick, 2014)'
_computing_structure_refinement 'SHELXL-2014 (Sheldrick, 2014)'
_computing_structure_solution 'SHELXL-2014 (Sheldrick, 2014)'
_diffrn_ambient_temperature 293(2)
_diffrn_measured_fraction_theta_full 0.968
_diffrn_measured_fraction_theta_max 0.991
_diffrn_measurement_device_type 'CCD area detector'
_diffrn_measurement_method 'phi and omega scans'
_diffrn_radiation_type MoK\a
_diffrn_radiation_wavelength 0.71073
_diffrn_reflns_av_R_equivalents 0.0226
_diffrn_reflns_av_unetI/netI 0.0279
_diffrn_reflns_Laue_measured_fraction_full 0.968
_diffrn_reflns_Laue_measured_fraction_max 0.991
_diffrn_reflns_limit_h_max 9
_diffrn_reflns_limit_h_min -9
_diffrn_reflns_limit_k_max 10
_diffrn_reflns_limit_k_min -10
_diffrn_reflns_limit_l_max 18
_diffrn_reflns_limit_l_min -18
_diffrn_reflns_number 7987
_diffrn_reflns_point_group_measured_fraction_full 0.968
_diffrn_reflns_point_group_measured_fraction_max 0.991
_diffrn_reflns_theta_full 25.242
_diffrn_reflns_theta_max 24.995
_diffrn_reflns_theta_min 2.502
_diffrn_source 'fine-focus sealed tube'
_exptl_absorpt_coefficient_mu 0.136
_exptl_absorpt_correction_T_max 0.969
_exptl_absorpt_correction_T_min 0.960
_exptl_absorpt_correction_type multi-scan
_exptl_absorpt_process_details sadabs
_exptl_crystal_colour pink
_exptl_crystal_density_diffrn 1.516
_exptl_crystal_description block
_exptl_crystal_F_000 476
_exptl_crystal_size_max 0.300
_exptl_crystal_size_mid 0.250
_exptl_crystal_size_min 0.230
_refine_diff_density_max 0.432
_refine_diff_density_min -0.275
_refine_diff_density_rms 0.040
_refine_ls_extinction_coef 0.023(5)
_refine_ls_extinction_expression Fc^*^=kFc[1+0.001xFc^2^\l^3^/sin(2\q)]^-1/4^
_refine_ls_extinction_method SHELXL
_refine_ls_goodness_of_fit_ref 1.094
_refine_ls_hydrogen_treatment constr
_refine_ls_matrix_type full
_refine_ls_number_parameters 300
_refine_ls_number_reflns 3571
_refine_ls_number_restraints 0
_refine_ls_restrained_S_all 1.094
_refine_ls_R_factor_all 0.0658
_refine_ls_R_factor_gt 0.0501
_refine_ls_shift/su_max 0.000
_refine_ls_shift/su_mean 0.000
_refine_ls_structure_factor_coef Fsqd
_refine_ls_weighting_details 'w=1/[\s^2^(Fo^2^)+(0.0856P)^2^+0.2544P] where P=(Fo^2^+2Fc^2^)/3'
_refine_ls_weighting_scheme calc
_refine_ls_wR_factor_gt 0.1497
_refine_ls_wR_factor_ref 0.1619
_reflns_Friedel_coverage 0.000
_reflns_number_gt 2672
_reflns_number_total 3571
_reflns_threshold_expression 'I > 2\s(I)'
_cod_data_source_file c8gc03698e2.cif
_cod_data_source_block 1
_cod_depositor_comments 'Adding full bibliography for 7232363--7232364.cif.'
_cod_database_code 7232363
_shelx_space_group_comment
;
The symmetry employed for this shelxl refinement is uniquely defined
by the following loop, which should always be used as a source of
symmetry information in preference to the above space-group names.
They are only intended as comments.
;
_shelx_estimated_absorpt_t_min 0.960
_shelx_estimated_absorpt_t_max 0.969
_shelxl_version_number 2014-3

loop_
_space_group_symop_operation_xyz
'x, y, z'
'-x, -y, -z'

loop_
_atom_site_label
_atom_site_type_symbol
_atom_site_fract_x
_atom_site_fract_y
_atom_site_fract_z
_atom_site_U_iso_or_equiv
_atom_site_adp_type
_atom_site_occupancy
_atom_site_site_symmetry_order
_atom_site_calc_flag
_atom_site_refinement_flags_posn
_atom_site_refinement_flags_adp
F1 F 0.7472(3) 0.7305(3) 0.75253(12) 0.0955(6) Uani 1 1 d . .
F2 F 1.0110(3) -0.1945(2) 0.06244(13) 0.1017(7) Uani 1 1 d . .
F3 F 0.6202(4) 0.8520(2) 0.30890(18) 0.1369(11) Uani 1 1 d . .
F4 F 0.3768(3) 0.8276(3) 0.3195(2) 0.1541(13) Uani 1 1 d . .
F5 F 0.5415(3) 0.8224(2) 0.19780(12) 0.0976(6) Uani 1 1 d . .
N1 N 0.8182(3) 0.3552(2) 0.49751(13) 0.0635(6) Uani 1 1 d . .
H1 H 0.8688 0.2517 0.5144 0.076 Uiso 1 1 calc R U
N2 N 0.6849(2) 0.5512(2) 0.38533(12) 0.0491(5) Uani 1 1 d . .
N3 N 0.9018(3) 0.0991(2) 0.39513(13) 0.0603(6) Uani 1 1 d . .
O1 O 1.0560(3) 0.0439(2) 0.41231(13) 0.0814(6) Uani 1 1 d . .
O2 O 0.8103(4) 0.0209(3) 0.40737(17) 0.0961(8) Uani 1 1 d . .
O3 O 0.4836(2) 0.5683(3) 0.13982(12) 0.0731(6) Uani 1 1 d . .
O4 O 0.7776(2) 0.5192(2) 0.09213(11) 0.0608(5) Uani 1 1 d . .
C1 C 0.7931(3) 0.4599(3) 0.56015(15) 0.0526(6) Uani 1 1 d . .
C2 C 0.8854(4) 0.3871(4) 0.63118(18) 0.0706(8) Uani 1 1 d . .
H2 H 0.9598 0.2751 0.6352 0.085 Uiso 1 1 calc R U
C3 C 0.8700(4) 0.4763(4) 0.69624(19) 0.0731(8) Uani 1 1 d . .
H3 H 0.9320 0.4260 0.7443 0.088 Uiso 1 1 calc R U
C4 C 0.7622(4) 0.6395(4) 0.68850(18) 0.0671(7) Uani 1 1 d . .
C5 C 0.6672(5) 0.7165(4) 0.6203(2) 0.0868(10) Uani 1 1 d . .
H5 H 0.5940 0.8288 0.6169 0.104 Uiso 1 1 calc R U
C6 C 0.6812(4) 0.6251(4) 0.5559(2) 0.0783(9) Uani 1 1 d . .
H6 H 0.6145 0.6757 0.5094 0.094 Uiso 1 1 calc R U
C7 C 0.7741(3) 0.3943(3) 0.41465(15) 0.0487(5) Uani 1 1 d . .
C8 C 0.8185(3) 0.2728(3) 0.35891(15) 0.0484(5) Uani 1 1 d . .
C9 C 0.7821(3) 0.3098(3) 0.27363(15) 0.0460(5) Uani 1 1 d . .
C10 C 0.6884(3) 0.4779(3) 0.24433(14) 0.0458(5) Uani 1 1 d . .
C11 C 0.6441(3) 0.5895(3) 0.30378(15) 0.0476(5) Uani 1 1 d . .
C12 C 0.8426(3) 0.1783(3) 0.21505(14) 0.0462(5) Uani 1 1 d . .
C13 C 1.0246(3) 0.0679(3) 0.20195(16) 0.0548(6) Uani 1 1 d . .
H13 H 1.1092 0.0790 0.2280 0.066 Uiso 1 1 calc R U
C14 C 1.0820(4) -0.0586(3) 0.15059(17) 0.0630(7) Uani 1 1 d . .
H14 H 1.2038 -0.1339 0.1425 0.076 Uiso 1 1 calc R U
C15 C 0.9557(4) -0.0700(3) 0.11224(18) 0.0663(7) Uani 1 1 d . .
C16 C 0.7761(4) 0.0383(3) 0.12140(18) 0.0668(7) Uani 1 1 d . .
H16 H 0.6940 0.0285 0.0929 0.080 Uiso 1 1 calc R U
C17 C 0.7187(3) 0.1627(3) 0.17382(17) 0.0578(6) Uani 1 1 d . .
H17 H 0.5964 0.2367 0.1816 0.069 Uiso 1 1 calc R U
C18 C 0.5457(4) 0.7724(3) 0.28218(18) 0.0638(7) Uani 1 1 d . .
C19 C 0.6354(3) 0.5286(3) 0.15328(15) 0.0494(6) Uani 1 1 d . .
C20 C 0.7434(4) 0.5639(4) 0.00020(17) 0.0716(8) Uani 1 1 d . .
H20A H 0.6521 0.5292 -0.0072 0.086 Uiso 1 1 calc R U
H20B H 0.8552 0.5076 -0.0387 0.086 Uiso 1 1 calc R U
C21 C 0.6788(6) 0.7425(4) -0.0237(2) 0.0979(11) Uani 1 1 d . .
H21A H 0.6628 0.7687 -0.0846 0.147 Uiso 1 1 calc R U
H21B H 0.7674 0.7774 -0.0145 0.147 Uiso 1 1 calc R U
H21C H 0.5643 0.7979 0.0124 0.147 Uiso 1 1 calc R U

loop_
_atom_site_aniso_label
_atom_site_aniso_U_11
_atom_site_aniso_U_22
_atom_site_aniso_U_33
_atom_site_aniso_U_23
_atom_site_aniso_U_13
_atom_site_aniso_U_12
F1 0.1153(14) 0.1144(15) 0.0793(12) -0.0484(11) -0.0071(10) -0.0564(12)
F2 0.1301(16) 0.0774(12) 0.0997(14) -0.0459(11) -0.0235(12) -0.0278(11)
F3 0.232(3) 0.0532(11) 0.156(2) 0.0196(11) -0.121(2) -0.0575(14)
F4 0.1054(16) 0.0679(13) 0.174(2) 0.0216(14) 0.0362(15) 0.0275(11)
F5 0.1559(18) 0.0510(9) 0.0717(12) 0.0122(8) -0.0381(11) -0.0283(10)
N1 0.0891(15) 0.0391(10) 0.0486(12) -0.0068(9) -0.0232(10) -0.0078(10)
N2 0.0538(11) 0.0382(10) 0.0501(11) -0.0069(8) -0.0106(8) -0.0123(8)
N3 0.0844(16) 0.0388(11) 0.0432(11) -0.0044(8) -0.0159(10) -0.0097(11)
O1 0.0768(13) 0.0627(12) 0.0646(12) -0.0004(9) -0.0201(10) 0.0086(10)
O2 0.141(2) 0.0526(12) 0.1038(18) 0.0130(11) -0.0478(15) -0.0443(14)
O3 0.0575(11) 0.0890(14) 0.0653(12) 0.0046(10) -0.0230(9) -0.0227(10)
O4 0.0582(10) 0.0700(11) 0.0470(9) -0.0027(8) -0.0116(8) -0.0201(8)
C1 0.0608(14) 0.0491(13) 0.0431(12) -0.0115(10) -0.0061(10) -0.0167(11)
C2 0.0801(18) 0.0625(16) 0.0607(16) -0.0135(13) -0.0215(13) -0.0144(14)
C3 0.0784(18) 0.085(2) 0.0586(16) -0.0170(14) -0.0195(13) -0.0289(16)
C4 0.0729(17) 0.085(2) 0.0571(16) -0.0316(14) 0.0028(13) -0.0419(16)
C5 0.113(2) 0.0632(18) 0.074(2) -0.0265(15) -0.0217(18) -0.0170(17)
C6 0.100(2) 0.0577(16) 0.0625(17) -0.0191(13) -0.0275(15) -0.0078(15)
C7 0.0529(12) 0.0391(12) 0.0454(12) -0.0047(9) -0.0107(10) -0.0097(10)
C8 0.0536(12) 0.0349(11) 0.0469(12) -0.0049(9) -0.0136(10) -0.0066(10)
C9 0.0455(11) 0.0402(11) 0.0472(12) -0.0057(9) -0.0096(9) -0.0118(9)
C10 0.0446(11) 0.0410(11) 0.0462(12) -0.0036(9) -0.0104(9) -0.0117(9)
C11 0.0480(12) 0.0373(11) 0.0509(13) -0.0035(10) -0.0088(10) -0.0116(9)
C12 0.0563(13) 0.0384(11) 0.0412(12) -0.0034(9) -0.0119(9) -0.0158(10)
C13 0.0573(14) 0.0474(13) 0.0534(14) -0.0110(11) -0.0166(11) -0.0102(11)
C14 0.0642(15) 0.0517(14) 0.0611(16) -0.0158(12) -0.0122(12) -0.0082(12)
C15 0.091(2) 0.0498(14) 0.0565(15) -0.0177(12) -0.0113(14) -0.0228(14)
C16 0.0799(18) 0.0657(17) 0.0669(17) -0.0136(13) -0.0212(14) -0.0342(15)
C17 0.0583(14) 0.0561(14) 0.0580(14) -0.0074(12) -0.0125(11) -0.0207(12)
C18 0.0784(18) 0.0443(13) 0.0604(16) -0.0036(12) -0.0179(13) -0.0156(13)
C19 0.0504(13) 0.0415(12) 0.0504(13) -0.0025(10) -0.0143(10) -0.0117(10)
C20 0.0797(18) 0.084(2) 0.0465(14) -0.0116(13) -0.0121(13) -0.0273(16)
C21 0.140(3) 0.093(2) 0.0566(18) 0.0117(16) -0.0351(19) -0.044(2)

loop_
_atom_type_symbol
_atom_type_description
_atom_type_scat_dispersion_real
_atom_type_scat_dispersion_imag
_atom_type_scat_source
C C 0.0033 0.0016 'International Tables Vol C Tables 4.2.6.8 and 6.1.1.4'
H H 0.0000 0.0000 'International Tables Vol C Tables 4.2.6.8 and 6.1.1.4'
F F 0.0171 0.0103 'International Tables Vol C Tables 4.2.6.8 and 6.1.1.4'
N N 0.0061 0.0033 'International Tables Vol C Tables 4.2.6.8 and 6.1.1.4'
O O 0.0106 0.0060 'International Tables Vol C Tables 4.2.6.8 and 6.1.1.4'

loop_
_geom_angle_atom_site_label_1
_geom_angle_atom_site_label_2
_geom_angle_atom_site_label_3
_geom_angle
C7 N1 C1 129.6(2)
C7 N1 H1 115.2
C1 N1 H1 115.2
C7 N2 C11 119.22(19)
O2 N3 O1 124.1(2)
O2 N3 C8 117.7(2)
O1 N3 C8 118.2(2)
C19 O4 C20 116.60(19)
C6 C1 C2 118.6(2)
C6 C1 N1 124.9(2)
C2 C1 N1 116.5(2)
C3 C2 C1 121.5(3)
C3 C2 H2 119.3
C1 C2 H2 119.3
C4 C3 C2 118.2(3)
C4 C3 H3 120.9
C2 C3 H3 120.9
C3 C4 C5 122.6(3)
C3 C4 F1 118.8(3)
C5 C4 F1 118.6(3)
C4 C5 C6 118.8(3)
C4 C5 H5 120.6
C6 C5 H5 120.6
C1 C6 C5 120.3(3)
C1 C6 H6 119.8
C5 C6 H6 119.8
N2 C7 N1 119.2(2)
N2 C7 C8 118.76(19)
N1 C7 C8 122.01(19)
C9 C8 C7 123.0(2)
C9 C8 N3 118.85(19)
C7 C8 N3 118.14(19)
C8 C9 C10 116.7(2)
C8 C9 C12 121.20(19)
C10 C9 C12 122.07(19)
C11 C10 C9 116.9(2)
C11 C10 C19 122.89(19)
C9 C10 C19 120.15(19)
N2 C11 C10 125.3(2)
N2 C11 C18 111.5(2)
C10 C11 C18 123.2(2)
C13 C12 C17 119.0(2)
C13 C12 C9 119.96(19)
C17 C12 C9 121.1(2)
C14 C13 C12 120.8(2)
C14 C13 H13 119.6
C12 C13 H13 119.6
C15 C14 C13 118.2(2)
C15 C14 H14 120.9
C13 C14 H14 120.9
F2 C15 C14 118.4(3)
F2 C15 C16 118.5(2)
C14 C15 C16 123.1(2)
C15 C16 C17 118.6(2)
C15 C16 H16 120.7
C17 C16 H16 120.7
C16 C17 C12 120.4(2)
C16 C17 H17 119.8
C12 C17 H17 119.8
F4 C18 F3 106.5(3)
F4 C18 F5 105.7(3)
F3 C18 F5 105.5(2)
F4 C18 C11 111.8(2)
F3 C18 C11 111.9(2)
F5 C18 C11 114.8(2)
O3 C19 O4 125.4(2)
O3 C19 C10 123.0(2)
O4 C19 C10 111.54(18)
O4 C20 C21 110.7(2)
O4 C20 H20A 109.5
C21 C20 H20A 109.5
O4 C20 H20B 109.5
C21 C20 H20B 109.5
H20A C20 H20B 108.1
C20 C21 H21A 109.5
C20 C21 H21B 109.5
H21A C21 H21B 109.5
C20 C21 H21C 109.5
H21A C21 H21C 109.5
H21B C21 H21C 109.5

loop_
_geom_bond_atom_site_label_1
_geom_bond_atom_site_label_2
_geom_bond_distance
F1 C4 1.373(3)
F2 C15 1.355(3)
F3 C18 1.305(3)
F4 C18 1.292(3)
F5 C18 1.314(3)
N1 C7 1.362(3)
N1 C1 1.419(3)
N1 H1 0.8600
N2 C7 1.329(3)
N2 C11 1.333(3)
N3 O2 1.214(3)
N3 O1 1.214(3)
N3 C8 1.473(3)
O3 C19 1.195(3)
O4 C19 1.321(3)
O4 C20 1.472(3)
C1 C6 1.375(4)
C1 C2 1.377(4)
C2 C3 1.373(4)
C2 H2 0.9300
C3 C4 1.354(4)
C3 H3 0.9300
C4 C5 1.356(4)
C5 C6 1.383(4)
C5 H5 0.9300
C6 H6 0.9300
C7 C8 1.413(3)
C8 C9 1.377(3)
C9 C10 1.414(3)
C9 C12 1.492(3)
C10 C11 1.387(3)
C10 C19 1.508(3)
C11 C18 1.505(3)
C12 C13 1.386(3)
C12 C17 1.389(3)
C13 C14 1.382(3)
C13 H13 0.9300
C14 C15 1.359(4)
C14 H14 0.9300
C15 C16 1.364(4)
C16 C17 1.379(4)
C16 H16 0.9300
C17 H17 0.9300
C20 C21 1.472(5)
C20 H20A 0.9700
C20 H20B 0.9700
C21 H21A 0.9600
C21 H21B 0.9600
C21 H21C 0.9600

loop_
_geom_hbond_atom_site_label_D
_geom_hbond_atom_site_label_H
_geom_hbond_atom_site_label_A
_geom_hbond_distance_DH
_geom_hbond_distance_HA
_geom_hbond_distance_DA
_geom_hbond_angle_DHA
_geom_hbond_site_symmetry_A
C21 H21A F1 0.96 2.54 3.437(4) 155.6 1_554
C20 H20B F2 0.97 2.64 3.288(3) 124.5 2_755
C6 H6 N2 0.93 2.27 2.867(3) 121.0 .
C2 H2 O2 0.93 2.64 3.534(4) 162.0 2_756
N1 H1 O1 0.86 2.57 3.414(3) 166.1 2_756
N1 H1 O1 0.86 2.46 3.016(3) 123.3 .
C21 H21A F1 0.96 2.54 3.437(4) 155.6 1_554
C20 H20B F2 0.97 2.64 3.288(3) 124.5 2_755
C6 H6 N2 0.93 2.27 2.867(3) 121.0 .
C2 H2 O2 0.93 2.64 3.534(4) 162.0 2_756
N1 H1 O1 0.86 2.57 3.414(3) 166.1 2_756
N1 H1 O1 0.86 2.46 3.016(3) 123.3 .
C21 H21A F1 0.96 2.54 3.437(4) 155.6 1_554
C20 H20B F2 0.97 2.64 3.288(3) 124.5 2_755
C6 H6 N2 0.93 2.27 2.867(3) 121.0 .
C2 H2 O2 0.93 2.64 3.534(4) 162.0 2_756
N1 H1 O1 0.86 2.57 3.414(3) 166.1 2_756
N1 H1 O1 0.86 2.46 3.016(3) 123.3 .
N1 H1 O1 0.86 2.46 3.016(3) 123.3 .
N1 H1 O1 0.86 2.57 3.414(3) 166.1 2_756
C2 H2 O2 0.93 2.64 3.534(4) 162.0 2_756
C6 H6 N2 0.93 2.27 2.867(3) 121.0 .
C20 H20B F2 0.97 2.64 3.288(3) 124.5 2_755
C21 H21A F1 0.96 2.54 3.437(4) 155.6 1_554
N1 H1 O1 0.86 2.46 3.016(3) 123.3 .
N1 H1 O1 0.86 2.57 3.414(3) 166.1 2_756
C2 H2 O2 0.93 2.64 3.534(4) 162.0 2_756
C6 H6 N2 0.93 2.27 2.867(3) 121.0 .
C20 H20B F2 0.97 2.64 3.288(3) 124.5 2_755
C21 H21A F1 0.96 2.54 3.437(4) 155.6 1_554
N1 H1 O1 0.86 2.46 3.016(3) 123.3 .
N1 H1 O1 0.86 2.57 3.414(3) 166.1 2_756
C2 H2 O2 0.93 2.64 3.534(4) 162.0 2_756
C6 H6 N2 0.93 2.27 2.867(3) 121.0 .
C20 H20B F2 0.97 2.64 3.288(3) 124.5 2_755
C21 H21A F1 0.96 2.54 3.437(4) 155.6 1_554
